data_7009224
loop_
_publ_author_name
'Ware, David C.'
'Brothers, Penelope J.'
'Clark, George R.'
'Denny, William A.'
'Palmer, Brian D.'
'Wilson, William R.'

_publ_section_title
;
 Synthesis, structures and hypoxia-selective cytotoxicity of
 cobalt(III) complexes containing tridentate amine and nitrogen mustard
 ligands
;
_journal_issue 6
_journal_name_full 'Journal of the Chemical Society, Dalton Transactions'
_journal_page_first 925
_journal_paper_doi 10.1039/a909447d
_journal_year 2000
_chemical_formula_moiety 'C13 H26 Cl2 Co N5 O6'
_chemical_formula_sum 'C13 H26 Cl2 Co N5 O6'
_chemical_formula_weight 478.22
_chemical_name_systematic
; 
 ? 
;
_space_group_IT_number 14
_symmetry_cell_setting monoclinic
_symmetry_space_group_name_Hall '-P 2ybc'
_symmetry_space_group_name_H-M 'P 1 21/c 1'
_atom_sites_solution_hydrogens geom
_atom_sites_solution_primary direct
_atom_sites_solution_secondary difmap
_audit_creation_method SHELXL-97
_cell_angle_alpha 90.00
_cell_angle_beta 103.42(5)
_cell_angle_gamma 90.00
_cell_formula_units_Z 4
_cell_length_a 19.242(14)
_cell_length_b 7.475(3)
_cell_length_c 14.545(6)
_cell_measurement_reflns_used 25
_cell_measurement_temperature 293(2)
_cell_measurement_theta_max 10.398
_cell_measurement_theta_min 7.443
_cell_volume 2034.9(19)
_computing_cell_refinement Nonius
_computing_data_collection Nonius
_computing_data_reduction 'local program'
_computing_molecular_graphics SHELXTL-XP
_computing_publication_material SHELXL-97
_computing_structure_refinement 'SHELXL-97 (Sheldrick, 1997)'
_computing_structure_solution 'SHELXS-97 (Sheldrick, 1990)'
_diffrn_ambient_temperature 293(2)
_diffrn_measured_fraction_theta_full 0.998
_diffrn_measured_fraction_theta_max 0.998
_diffrn_measurement_device_type 'Enraf-Nonius CAD4'
_diffrn_measurement_method 2\t/\w
_diffrn_radiation_monochromator graphite
_diffrn_radiation_source 'fine-focus sealed tube'
_diffrn_radiation_type MoK\a
_diffrn_radiation_wavelength 0.71069
_diffrn_reflns_av_R_equivalents 0.0260
_diffrn_reflns_av_sigmaI/netI 0.1291
_diffrn_reflns_limit_h_max 22
_diffrn_reflns_limit_h_min -22
_diffrn_reflns_limit_k_max 8
_diffrn_reflns_limit_k_min 0
_diffrn_reflns_limit_l_max 17
_diffrn_reflns_limit_l_min 0
_diffrn_reflns_number 3572
_diffrn_reflns_theta_full 24.96
_diffrn_reflns_theta_max 24.96
_diffrn_reflns_theta_min 2.18
_diffrn_standards_decay_% 'decline to 1 %'
_diffrn_standards_interval_time '3600 seconds'
_exptl_absorpt_coefficient_mu 1.145
_exptl_absorpt_correction_T_max 0.9345
_exptl_absorpt_correction_T_min 0.7325
_exptl_absorpt_correction_type analytical
_exptl_absorpt_process_details 'DIFCAD4 program'
_exptl_crystal_colour orange
_exptl_crystal_density_diffrn 1.561
_exptl_crystal_density_method 'not measured'
_exptl_crystal_description plates
_exptl_crystal_F_000 992
_exptl_crystal_size_max 0.29
_exptl_crystal_size_mid 0.23
_exptl_crystal_size_min 0.06
_refine_diff_density_max 0.438
_refine_diff_density_min -0.579
_refine_diff_density_rms 0.112
_refine_ls_extinction_method none
_refine_ls_goodness_of_fit_ref 1.055
_refine_ls_hydrogen_treatment constr
_refine_ls_matrix_type full
_refine_ls_number_parameters 254
_refine_ls_number_reflns 3572
_refine_ls_number_restraints 0
_refine_ls_restrained_S_all 1.055
_refine_ls_R_factor_all 0.1915
_refine_ls_R_factor_gt 0.0790
_refine_ls_shift/su_max 0.004
_refine_ls_shift/su_mean 0.000
_refine_ls_structure_factor_coef Fsqd
_refine_ls_weighting_details 'w=1/[\s^2^(Fo^2^)+(0.0965P)^2^+5.2907P] where P=(Fo^2^+2Fc^2^)/3'
_refine_ls_weighting_scheme calc
_refine_ls_wR_factor_gt 0.1912
_refine_ls_wR_factor_ref 0.2353
_reflns_number_gt 1780
_reflns_number_total 3572
_reflns_threshold_expression >2sigma(I)
_cod_data_source_file a909447d.txt
_cod_data_source_block '[Co(eta-2-DCD)(acac)(NO2)2]'
_cod_depositor_comments
;
The following automatic conversions were performed:

'_refine_ls_weighting_scheme' value 'calc
w=1/[\s^2^(Fo^2^)+(0.0965P)^2^+5.2907P] where P=(Fo^2^+2Fc^2^)/3' was
changed to 'calc'. New tag '_refine_ls_weighting_details' was
created. The value of the new tag was set to
'w=1/[\s^2^(Fo^2^)+(0.0965P)^2^+5.2907P] where P=(Fo^2^+2Fc^2^)/3'.

Automatic conversion script
Id: cif_fix_values 3143 2015-03-26 13:38:13Z robertas 
;
_cod_original_sg_symbol_H-M 'P 21/c'
_cod_database_code 7009224

loop_
_symmetry_equiv_pos_as_xyz
'x, y, z'
'x, -y+1/2, z+1/2'
'-x, -y, -z'
'-x, y-1/2, -z-1/2'

loop_
_atom_site_label
_atom_site_type_symbol
_atom_site_fract_x
_atom_site_fract_y
_atom_site_fract_z
_atom_site_U_iso_or_equiv
_atom_site_adp_type
_atom_site_occupancy
_atom_site_calc_flag
_atom_site_refinement_flags
_atom_site_disorder_assembly
_atom_site_disorder_group
Co Co 0.14641(7) 0.13501(16) 0.84168(8) 0.0406(4) Uani 1 d . . .
Cl1 Cl 0.4119(2) 0.8848(5) 0.7041(3) 0.1059(13) Uani 1 d . . .
Cl2 Cl 0.4615(2) 0.2164(5) 1.0370(3) 0.1000(12) Uani 1 d . . .
O1 O 0.2287(4) 0.0035(8) 0.8940(5) 0.0562(18) Uani 1 d . . .
O2 O 0.0835(4) 0.0021(8) 0.8972(4) 0.0502(17) Uani 1 d . . .
O3 O 0.0596(4) -0.0109(10) 0.6802(5) 0.069(2) Uani 1 d . . .
O4 O 0.1572(5) -0.1522(10) 0.7236(6) 0.083(3) Uani 1 d . . .
O5 O 0.1253(4) 0.3290(10) 0.9937(5) 0.074(2) Uani 1 d . . .
O6 O 0.2303(5) 0.3536(11) 0.9750(5) 0.074(2) Uani 1 d . . .
N1 N 0.0675(4) 0.2933(10) 0.7907(5) 0.0459(19) Uani 1 d . . .
H1NA H 0.0369 0.2391 0.7426 0.055 Uiso 1 calc R . .
H1NB H 0.0439 0.3192 0.8357 0.055 Uiso 1 calc R . .
N2 N 0.2023(4) 0.2857(9) 0.7746(5) 0.0409(18) Uani 1 d . . .
H2 H 0.2294 0.3576 0.8194 0.049 Uiso 1 calc R . .
N3 N 0.3456(5) 0.4174(13) 0.7930(6) 0.067(3) Uani 1 d . . .
N4 N 0.1194(5) -0.0281(11) 0.7343(6) 0.046(2) Uani 1 d . . .
N5 N 0.1692(5) 0.2935(10) 0.9507(5) 0.0449(19) Uani 1 d . . .
C1 C 0.0945(5) 0.4600(12) 0.7569(7) 0.051(3) Uani 1 d . . .
H1A H 0.0566 0.5208 0.7123 0.061 Uiso 1 calc R . .
H1B H 0.1130 0.5398 0.8094 0.061 Uiso 1 calc R . .
C2 C 0.1516(5) 0.4064(12) 0.7108(7) 0.046(2) Uani 1 d . . .
H2A H 0.1767 0.5116 0.6967 0.055 Uiso 1 calc R . .
H2B H 0.1312 0.3454 0.6519 0.055 Uiso 1 calc R . .
C3 C 0.2529(5) 0.1955(13) 0.7271(7) 0.052(3) Uani 1 d . . .
H3A H 0.2265 0.1431 0.6683 0.063 Uiso 1 calc R . .
H3B H 0.2767 0.0993 0.7671 0.063 Uiso 1 calc R . .
C4 C 0.3089(6) 0.3230(15) 0.7062(7) 0.062(3) Uani 1 d . . .
H4A H 0.3435 0.2564 0.6809 0.075 Uiso 1 calc R . .
H4B H 0.2861 0.4094 0.6590 0.075 Uiso 1 calc R . .
C5A C 0.3901(13) 0.555(3) 0.7664(18) 0.097(7) Uani 0.70 d P A 1
H5A1 H 0.4296 0.5816 0.8195 0.117 Uiso 0.70 calc PR A 1
H5A2 H 0.4097 0.5128 0.7147 0.117 Uiso 0.70 calc PR A 1
C6A C 0.3506(12) 0.711(3) 0.7387(16) 0.096(7) Uani 0.70 d P A 1
H6A1 H 0.3315 0.7558 0.7904 0.115 Uiso 0.70 calc PR A 1
H6A2 H 0.3110 0.6862 0.6855 0.115 Uiso 0.70 calc PR A 1
C5B C 0.361(2) 0.630(6) 0.784(3) 0.039(8) Uiso 0.30 d P A 2
H5B1 H 0.3175 0.6924 0.7541 0.047 Uiso 0.30 calc PR A 2
H5B2 H 0.3798 0.6818 0.8457 0.047 Uiso 0.30 calc PR A 2
C6B C 0.4174(16) 0.650(4) 0.722(2) 0.038(7) Uiso 0.30 d P A 2
H6B1 H 0.4033 0.5849 0.6626 0.046 Uiso 0.30 calc PR A 2
H6B2 H 0.4647 0.6128 0.7552 0.046 Uiso 0.30 calc PR A 2
C7 C 0.3946(7) 0.3014(19) 0.8565(8) 0.080(4) Uani 1 d . . .
H7A H 0.4408 0.3044 0.8406 0.096 Uiso 1 calc R . .
H7B H 0.3770 0.1795 0.8489 0.096 Uiso 1 calc R . .
C8 C 0.4028(7) 0.3573(18) 0.9561(7) 0.082(4) Uani 1 d . . .
H8A H 0.3562 0.3565 0.9712 0.099 Uiso 1 calc R . .
H8B H 0.4208 0.4789 0.9634 0.099 Uiso 1 calc R . .
C9 C 0.3020(7) -0.2171(18) 0.9809(8) 0.088(4) Uani 1 d . . .
H9A H 0.3053 -0.3157 0.9398 0.132 Uiso 1 calc R . .
H9B H 0.3084 -0.2599 1.0446 0.132 Uiso 1 calc R . .
H9C H 0.3385 -0.1311 0.9781 0.132 Uiso 1 calc R . .
C10 C 0.2291(6) -0.1299(14) 0.9497(6) 0.056(3) Uani 1 d . . .
C11 C 0.1728(7) -0.1933(14) 0.9807(7) 0.062(3) Uani 1 d . . .
H11 H 0.1818 -0.2852 1.0250 0.075 Uiso 1 calc R . .
C12 C 0.1036(6) -0.1341(14) 0.9526(6) 0.051(2) Uani 1 d . . .
C13 C 0.0451(6) -0.2266(14) 0.9864(7) 0.069(3) Uani 1 d . . .
H13A H 0.0514 -0.2070 1.0530 0.104 Uiso 1 calc R . .
H13B H 0.0468 -0.3526 0.9743 0.104 Uiso 1 calc R . .
H13C H -0.0003 -0.1796 0.9535 0.104 Uiso 1 calc R . .

loop_
_atom_site_aniso_label
_atom_site_aniso_U_11
_atom_site_aniso_U_22
_atom_site_aniso_U_33
_atom_site_aniso_U_23
_atom_site_aniso_U_13
_atom_site_aniso_U_12
Co 0.0546(8) 0.0315(6) 0.0371(6) 0.0032(6) 0.0137(5) 0.0014(7)
Cl1 0.142(3) 0.068(2) 0.100(3) 0.003(2) 0.012(2) -0.034(2)
Cl2 0.093(3) 0.103(3) 0.092(2) 0.017(2) -0.004(2) 0.016(2)
O1 0.070(5) 0.041(4) 0.056(4) 0.009(3) 0.012(4) 0.015(4)
O2 0.061(5) 0.042(4) 0.050(4) 0.008(3) 0.019(3) -0.001(3)
O3 0.072(6) 0.072(5) 0.067(5) -0.018(4) 0.021(4) -0.011(4)
O4 0.127(8) 0.041(5) 0.084(6) -0.014(4) 0.029(5) 0.006(5)
O5 0.093(6) 0.081(6) 0.059(4) -0.027(4) 0.041(5) -0.009(5)
O6 0.071(5) 0.082(6) 0.066(5) -0.025(5) 0.011(4) -0.010(5)
N1 0.053(5) 0.037(4) 0.050(4) 0.001(4) 0.018(4) -0.001(4)
N2 0.047(5) 0.031(4) 0.046(4) -0.008(3) 0.016(4) -0.007(4)
N3 0.068(6) 0.070(7) 0.059(6) 0.013(5) 0.010(5) -0.014(5)
N4 0.051(6) 0.040(5) 0.046(5) 0.005(4) 0.009(4) 0.001(4)
N5 0.057(6) 0.045(5) 0.030(4) 0.009(4) 0.005(4) 0.005(4)
C1 0.062(7) 0.038(5) 0.054(6) 0.006(5) 0.015(5) -0.003(5)
C2 0.052(6) 0.036(6) 0.050(5) 0.011(4) 0.011(5) 0.002(5)
C3 0.058(7) 0.056(6) 0.052(6) -0.002(5) 0.029(5) -0.001(5)
C4 0.063(7) 0.078(8) 0.054(6) 0.004(6) 0.029(6) -0.007(6)
C5A 0.100(18) 0.068(13) 0.107(17) 0.017(13) -0.010(14) 0.001(14)
C6A 0.13(2) 0.101(17) 0.072(13) -0.008(13) 0.047(13) -0.025(15)
C7 0.075(9) 0.105(10) 0.059(7) -0.011(7) 0.012(7) 0.000(8)
C8 0.087(9) 0.097(9) 0.058(7) 0.014(7) 0.008(6) 0.030(8)
C9 0.105(11) 0.087(9) 0.069(8) 0.020(7) 0.012(7) 0.051(8)
C10 0.087(8) 0.043(6) 0.036(5) -0.003(5) 0.013(5) 0.024(6)
C11 0.088(9) 0.047(6) 0.051(6) 0.017(5) 0.013(6) 0.003(6)
C12 0.078(8) 0.048(6) 0.032(4) -0.006(5) 0.019(5) -0.003(6)
C13 0.105(10) 0.051(6) 0.056(6) 0.024(5) 0.029(7) -0.016(7)

loop_
_atom_type_symbol
_atom_type_description
_atom_type_scat_dispersion_real
_atom_type_scat_dispersion_imag
_atom_type_scat_source
C C 0.0033 0.0016 'International Tables Vol C Tables 4.2.6.8 and 6.1.1.4'
H H 0.0000 0.0000 'International Tables Vol C Tables 4.2.6.8 and 6.1.1.4'
Cl Cl 0.1484 0.1585 'International Tables Vol C Tables 4.2.6.8 and 6.1.1.4'
N N 0.0061 0.0033 'International Tables Vol C Tables 4.2.6.8 and 6.1.1.4'
O O 0.0106 0.0060 'International Tables Vol C Tables 4.2.6.8 and 6.1.1.4'
Co Co 0.3494 0.9721 'International Tables Vol C Tables 4.2.6.8 and 6.1.1.4'

loop_
_geom_angle_atom_site_label_1
_geom_angle_atom_site_label_2
_geom_angle_atom_site_label_3
_geom_angle
_geom_angle_site_symmetry_1
_geom_angle_site_symmetry_3
_geom_angle_publ_flag
O1 Co O2 96.7(3) . . ?
O1 Co N1 173.9(3) . . ?
O2 Co N1 87.8(3) . . ?
O1 Co N5 88.8(3) . . ?
O2 Co N5 91.0(3) . . ?
N1 Co N5 87.0(3) . . ?
O1 Co N4 92.3(3) . . ?
O2 Co N4 86.3(3) . . ?
N1 Co N4 92.1(4) . . ?
N5 Co N4 177.2(4) . . ?
O1 Co N2 89.7(3) . . ?
O2 Co N2 173.5(3) . . ?
N1 Co N2 86.0(3) . . ?
N5 Co N2 90.6(3) . . ?
N4 Co N2 92.0(3) . . ?
C6B Cl1 C6A 46.0(11) . . ?
C10 O1 Co 123.1(7) . . ?
C12 O2 Co 123.3(7) . . ?
C1 N1 Co 109.8(6) . . ?
C1 N1 H1NA 109.7 . . ?
Co N1 H1NA 109.7 . . ?
C1 N1 H1NB 109.7 . . ?
Co N1 H1NB 109.7 . . ?
H1NA N1 H1NB 108.2 . . ?
C3 N2 C2 113.1(7) . . ?
C3 N2 Co 117.8(6) . . ?
C2 N2 Co 107.6(5) . . ?
C3 N2 H2 105.8 . . ?
C2 N2 H2 105.8 . . ?
Co N2 H2 105.8 . . ?
C7 N3 C5A 105.0(12) . . ?
C7 N3 C4 111.8(9) . . ?
C5A N3 C4 107.9(12) . . ?
C7 N3 C5B 122.2(17) . . ?
C5A N3 C5B 32.0(13) . . ?
C4 N3 C5B 117.2(15) . . ?
O4 N4 O3 119.6(9) . . ?
O4 N4 Co 121.7(7) . . ?
O3 N4 Co 118.5(7) . . ?
O5 N5 O6 120.9(8) . . ?
O5 N5 Co 120.6(7) . . ?
O6 N5 Co 118.4(7) . . ?
C2 C1 N1 106.3(7) . . ?
C2 C1 H1A 110.5 . . ?
N1 C1 H1A 110.5 . . ?
C2 C1 H1B 110.5 . . ?
N1 C1 H1B 110.5 . . ?
H1A C1 H1B 108.7 . . ?
C1 C2 N2 109.5(7) . . ?
C1 C2 H2A 109.8 . . ?
N2 C2 H2A 109.8 . . ?
C1 C2 H2B 109.8 . . ?
N2 C2 H2B 109.8 . . ?
H2A C2 H2B 108.2 . . ?
N2 C3 C4 112.4(8) . . ?
N2 C3 H3A 109.1 . . ?
C4 C3 H3A 109.1 . . ?
N2 C3 H3B 109.1 . . ?
C4 C3 H3B 109.1 . . ?
H3A C3 H3B 107.9 . . ?
N3 C4 C3 110.4(8) . . ?
N3 C4 H4A 109.6 . . ?
C3 C4 H4A 109.6 . . ?
N3 C4 H4B 109.6 . . ?
C3 C4 H4B 109.6 . . ?
H4A C4 H4B 108.1 . . ?
C6A C5A N3 111(2) . . ?
C6A C5A H5A1 109.5 . . ?
N3 C5A H5A1 109.5 . . ?
C6A C5A H5A2 109.5 . . ?
N3 C5A H5A2 109.5 . . ?
H5A1 C5A H5A2 108.1 . . ?
C5A C6A Cl1 108.4(17) . . ?
C5A C6A H6A1 110.0 . . ?
Cl1 C6A H6A1 110.0 . . ?
C5A C6A H6A2 110.0 . . ?
Cl1 C6A H6A2 110.0 . . ?
H6A1 C6A H6A2 108.4 . . ?
C6B C5B N3 108(3) . . ?
C6B C5B H5B1 110.1 . . ?
N3 C5B H5B1 110.1 . . ?
C6B C5B H5B2 110.1 . . ?
N3 C5B H5B2 110.1 . . ?
H5B1 C5B H5B2 108.5 . . ?
C5B C6B Cl1 99(2) . . ?
C5B C6B H6B1 112.0 . . ?
Cl1 C6B H6B1 112.0 . . ?
C5B C6B H6B2 112.0 . . ?
Cl1 C6B H6B2 112.0 . . ?
H6B1 C6B H6B2 109.7 . . ?
N3 C7 C8 111.2(10) . . ?
N3 C7 H7A 109.4 . . ?
C8 C7 H7A 109.4 . . ?
N3 C7 H7B 109.4 . . ?
C8 C7 H7B 109.4 . . ?
H7A C7 H7B 108.0 . . ?
C7 C8 Cl2 112.8(9) . . ?
C7 C8 H8A 109.0 . . ?
Cl2 C8 H8A 109.0 . . ?
C7 C8 H8B 109.0 . . ?
Cl2 C8 H8B 109.0 . . ?
H8A C8 H8B 107.8 . . ?
C10 C9 H9A 109.5 . . ?
C10 C9 H9B 109.5 . . ?
H9A C9 H9B 109.5 . . ?
C10 C9 H9C 109.5 . . ?
H9A C9 H9C 109.5 . . ?
H9B C9 H9C 109.5 . . ?
O1 C10 C11 126.5(10) . . ?
O1 C10 C9 113.2(10) . . ?
C11 C10 C9 120.4(10) . . ?
C10 C11 C12 125.8(9) . . ?
C10 C11 H11 117.1 . . ?
C12 C11 H11 117.1 . . ?
O2 C12 C11 124.5(9) . . ?
O2 C12 C13 115.3(10) . . ?
C11 C12 C13 120.3(10) . . ?
C12 C13 H13A 109.5 . . ?
C12 C13 H13B 109.5 . . ?
H13A C13 H13B 109.5 . . ?
C12 C13 H13C 109.5 . . ?
H13A C13 H13C 109.5 . . ?
H13B C13 H13C 109.5 . . ?

loop_
_geom_bond_atom_site_label_1
_geom_bond_atom_site_label_2
_geom_bond_distance
_geom_bond_site_symmetry_2
_geom_bond_publ_flag
Co O1 1.869(7) . ?
Co O2 1.887(6) . ?
Co N1 1.932(8) . ?
Co N5 1.946(8) . ?
Co N4 1.954(8) . ?
Co N2 1.965(7) . ?
Cl1 C6B 1.77(3) . ?
Cl1 C6A 1.90(2) . ?
Cl2 C8 1.776(11) . ?
O1 C10 1.284(11) . ?
O2 C12 1.300(11) . ?
O3 N4 1.242(10) . ?
O4 N4 1.210(10) . ?
O5 N5 1.192(10) . ?
O6 N5 1.230(10) . ?
N1 C1 1.478(11) . ?
N1 H1NA 0.9000 . ?
N1 H1NB 0.9000 . ?
N2 C3 1.482(11) . ?
N2 C2 1.485(11) . ?
N2 H2 0.9100 . ?
N3 C7 1.446(15) . ?
N3 C5A 1.45(2) . ?
N3 C4 1.475(13) . ?
N3 C5B 1.63(5) . ?
C1 C2 1.468(12) . ?
C1 H1A 0.9700 . ?
C1 H1B 0.9700 . ?
C2 H2A 0.9700 . ?
C2 H2B 0.9700 . ?
C3 C4 1.520(13) . ?
C3 H3A 0.9700 . ?
C3 H3B 0.9700 . ?
C4 H4A 0.9700 . ?
C4 H4B 0.9700 . ?
C5A C6A 1.40(3) . ?
C5A H5A1 0.9700 . ?
C5A H5A2 0.9700 . ?
C6A H6A1 0.9700 . ?
C6A H6A2 0.9700 . ?
C5B C6B 1.57(4) . ?
C5B H5B1 0.9700 . ?
C5B H5B2 0.9700 . ?
C6B H6B1 0.9700 . ?
C6B H6B2 0.9700 . ?
C7 C8 1.480(15) . ?
C7 H7A 0.9700 . ?
C7 H7B 0.9700 . ?
C8 H8A 0.9700 . ?
C8 H8B 0.9700 . ?
C9 C10 1.517(15) . ?
C9 H9A 0.9600 . ?
C9 H9B 0.9600 . ?
C9 H9C 0.9600 . ?
C10 C11 1.353(15) . ?
C11 C12 1.373(15) . ?
C11 H11 0.9300 . ?
C12 C13 1.497(13) . ?
C13 H13A 0.9600 . ?
C13 H13B 0.9600 . ?
C13 H13C 0.9600 . ?
